data_7220440
loop_
_publ_author_name
'Morohashi, Naoya'
'Nanbu, Kazuki'
'Tonosaki, Ayano'
'Noji, Shintaro'
'Hattori, Tetsutaro'

_publ_section_title
;
 Comparison of inclusion properties between p-tert-butylcalix[4]arene and
 p-tert-butylthiacalix[4]arene towards primary alcohols in crystals
;
_journal_issue 26
_journal_name_full CrystEngComm
_journal_page_first 4799
_journal_paper_doi 10.1039/C5CE00370A
_journal_volume 17
_journal_year 2015
_chemical_formula_sum 'C43 H56 O5 S4'
_chemical_formula_weight 781.12
_chemical_name_systematic
;
 ?
;
_space_group_IT_number 129
_symmetry_cell_setting tetragonal
_symmetry_space_group_name_Hall '-P 4a 2a'
_symmetry_space_group_name_H-M 'P 4/n m m :2'
_atom_sites_solution_hydrogens geom
_atom_sites_solution_primary direct
_atom_sites_solution_secondary difmap
_audit_creation_method SHELXL-97
_audit_update_record
;
2015-04-23 deposited with the CCDC.
2015-05-11 downloaded from the CCDC.
;
_cell_angle_alpha 90.00
_cell_angle_beta 90.00
_cell_angle_gamma 90.00
_cell_formula_units_Z 2
_cell_length_a 15.7986(9)
_cell_length_b 15.7986(9)
_cell_length_c 8.5474(10)
_cell_measurement_reflns_used 5764
_cell_measurement_temperature 223(2)
_cell_measurement_theta_max 27.85
_cell_measurement_theta_min 2.38
_cell_volume 2133.4(3)
_computing_cell_refinement 'Bruker SMART'
_computing_data_collection 'Bruker APEXII'
_computing_data_reduction 'Bruker SAINT'
_computing_molecular_graphics 'Yadokari-XG 2009 (Wakita Nemoto et al., 2009)'
_computing_publication_material 'Yadokari-XG 2009 (Wakita,Nemoto et al., 2009)'
_computing_structure_refinement 'SHELXL-97 (Sheldrick, 1997)'
_computing_structure_solution 'Bruker SHELXTL'
_diffrn_ambient_temperature 223(2)
_diffrn_detector_area_resol_mean 8.333
_diffrn_measured_fraction_theta_full 0.996
_diffrn_measured_fraction_theta_max 0.996
_diffrn_measurement_device_type 'Bruker APEX-II CCD'
_diffrn_measurement_method 'phi and omega scans'
_diffrn_radiation_monochromator 'Bruker Helios multilayered confocal mirror'
_diffrn_radiation_source 'Bruker TXS fine-focus rotating anode'
_diffrn_radiation_type MoK\a
_diffrn_radiation_wavelength 0.71073
_diffrn_reflns_av_R_equivalents 0.0230
_diffrn_reflns_av_sigmaI/netI 0.0209
_diffrn_reflns_limit_h_max 20
_diffrn_reflns_limit_h_min -20
_diffrn_reflns_limit_k_max 20
_diffrn_reflns_limit_k_min -20
_diffrn_reflns_limit_l_max 4
_diffrn_reflns_limit_l_min -11
_diffrn_reflns_number 11373
_diffrn_reflns_theta_full 27.50
_diffrn_reflns_theta_max 27.50
_diffrn_reflns_theta_min 1.82
_exptl_absorpt_coefficient_mu 0.264
_exptl_absorpt_correction_T_max 1.0
_exptl_absorpt_correction_T_min 0.856403
_exptl_absorpt_correction_type empirical
_exptl_absorpt_process_details 'SADABS Sheldrick 1996'
_exptl_crystal_colour colorless
_exptl_crystal_density_diffrn 1.216
_exptl_crystal_density_method 'not measured'
_exptl_crystal_description prism
_exptl_crystal_F_000 836
_exptl_crystal_size_max 0.2
_exptl_crystal_size_mid 0.2
_exptl_crystal_size_min 0.2
_refine_diff_density_max 0.886
_refine_diff_density_min -0.605
_refine_diff_density_rms 0.166
_refine_ls_extinction_method none
_refine_ls_goodness_of_fit_ref 1.132
_refine_ls_hydrogen_treatment constr
_refine_ls_matrix_type full
_refine_ls_number_parameters 112
_refine_ls_number_reflns 1378
_refine_ls_number_restraints 168
_refine_ls_restrained_S_all 1.162
_refine_ls_R_factor_all 0.1063
_refine_ls_R_factor_gt 0.0980
_refine_ls_shift/su_max 0.003
_refine_ls_shift/su_mean 0.000
_refine_ls_structure_factor_coef Fsqd
_refine_ls_weighting_details 'calc w=1/[\s^2^(Fo^2^)+(0.1550P)^2^+1.4518P] where P=(Fo^2^+2Fc^2^)/3'
_refine_ls_weighting_scheme calc
_refine_ls_wR_factor_gt 0.2420
_refine_ls_wR_factor_ref 0.2630
_reflns_number_gt 1174
_reflns_number_total 1378
_reflns_threshold_expression >2sigma(I)
_cod_data_source_file c5ce00370a2.cif
_cod_data_source_block 2-PrOH
_cod_depositor_comments 'Adding full bibliography for 7220433--7220440.cif.'
_cod_original_sg_symbol_H-M 'P 4/n m m'
_cod_database_code 7220440

loop_
_symmetry_equiv_pos_as_xyz
'x, y, z'
'-x+1/2, -y+1/2, z'
'x+1/2, -y, -z'
'-x, y+1/2, -z'
'-y, -x, -z'
'y+1/2, x+1/2, -z'
'y, -x+1/2, z'
'-y+1/2, x, z'
'-x, -y, -z'
'x-1/2, y-1/2, -z'
'-x-1/2, y, z'
'x, -y-1/2, z'
'y, x, z'
'-y-1/2, -x-1/2, z'
'-y, x-1/2, -z'
'y-1/2, -x, -z'

loop_
_atom_site_label
_atom_site_type_symbol
_atom_site_fract_x
_atom_site_fract_y
_atom_site_fract_z
_atom_site_U_iso_or_equiv
_atom_site_adp_type
_atom_site_occupancy
_atom_site_symmetry_multiplicity
_atom_site_calc_flag
_atom_site_refinement_flags
_atom_site_disorder_assembly
_atom_site_disorder_group
S1 S 0.42477(5) 0.07523(5) 0.29358(14) 0.0587(5) Uani 1 2 d S . .
O1 O 0.3801(2) 0.2500 0.1802(3) 0.0640(9) Uani 1 2 d S . .
C1 C 0.4264(2) 0.2500 0.3137(4) 0.0486(9) Uani 1 2 d S . .
C2 C 0.44995(16) 0.17382(17) 0.3850(3) 0.0499(7) Uani 1 1 d . . .
C3 C 0.49376(19) 0.1751(2) 0.5241(4) 0.0595(8) Uani 1 1 d . . .
H1 H 0.5090 0.1240 0.5704 0.071 Uiso 1 1 calc R . .
C4 C 0.5158(3) 0.2500 0.5973(5) 0.0661(12) Uani 1 2 d S . .
C5 C 0.5620(5) 0.2500 0.7571(8) 0.1061(19) Uani 1 2 d SDU . .
C6A C 0.6400(6) 0.1890(8) 0.7374(15) 0.092(3) Uani 0.35 1 d PDU A 1
H2 H 0.6202 0.1328 0.7152 0.138 Uiso 0.35 1 calc PR A 1
H3 H 0.6725 0.1885 0.8322 0.138 Uiso 0.35 1 calc PR A 1
H4 H 0.6748 0.2084 0.6526 0.138 Uiso 0.35 1 calc PR A 1
C6B C 0.6594(7) 0.2500 0.736(4) 0.144(7) Uani 0.30 2 d SPDU A 2
H5 H 0.6862 0.2500 0.8368 0.216 Uiso 0.30 2 calc SPR A 2
H6 H 0.6762 0.2996 0.6790 0.216 Uiso 0.15 1 calc PR A 2
H7 H 0.6762 0.2004 0.6790 0.216 Uiso 0.15 1 calc PR A 2
C7A C 0.6034(14) 0.3362(8) 0.795(2) 0.135(5) Uani 0.35 1 d PDU A 1
H8 H 0.5658 0.3811 0.7650 0.202 Uiso 0.35 1 calc PR A 1
H9 H 0.6556 0.3414 0.7384 0.202 Uiso 0.35 1 calc PR A 1
H10 H 0.6144 0.3397 0.9053 0.202 Uiso 0.35 1 calc PR A 1
C7B C 0.5214(6) 0.1803(6) 0.8655(8) 0.119(2) Uani 0.65 1 d PDU A 2
H11 H 0.5498 0.1800 0.9647 0.178 Uiso 0.65 1 calc PR A 2
H12 H 0.5271 0.1259 0.8168 0.178 Uiso 0.65 1 calc PR A 2
H13 H 0.4625 0.1927 0.8809 0.178 Uiso 0.65 1 calc PR A 2
C10A C 0.2500 0.2500 0.576(5) 0.122(6) Uani 0.50 8 d SPDU . 2
C9B C 0.2500 0.2500 0.854(4) 0.124(6) Uani 0.50 8 d SPDU . 1
C9A C 0.329(2) 0.2500 0.677(4) 0.133(6) Uani 0.125 2 d SPDU . 2
C10B C 0.221(3) 0.279(3) 0.694(4) 0.117(7) Uani 0.125 2 d SPDU . 1
O2 O 0.3500(12) 0.1500(12) 0.932(3) 0.147(6) Uani 0.25 2 d SPDU . .
C8 C 0.3148(7) 0.1852(7) 0.804(3) 0.137(6) Uani 0.25 2 d SPDU . .

loop_
_atom_site_aniso_label
_atom_site_aniso_U_11
_atom_site_aniso_U_22
_atom_site_aniso_U_33
_atom_site_aniso_U_23
_atom_site_aniso_U_13
_atom_site_aniso_U_12
S1 0.0518(5) 0.0518(5) 0.0725(8) -0.0099(3) 0.0099(3) 0.0071(4)
O1 0.068(2) 0.072(2) 0.0517(15) 0.000 -0.0094(13) 0.000
C1 0.0396(18) 0.058(2) 0.0479(18) 0.000 0.0050(13) 0.000
C2 0.0393(12) 0.0521(14) 0.0582(14) -0.0018(11) 0.0061(11) 0.0026(10)
C3 0.0526(15) 0.0626(17) 0.0633(17) 0.0076(13) -0.0029(13) 0.0063(12)
C4 0.059(2) 0.076(3) 0.064(2) 0.000 -0.015(2) 0.000
C5 0.114(4) 0.121(5) 0.084(3) 0.000 -0.046(3) 0.000
C6A 0.082(5) 0.107(6) 0.088(6) 0.014(5) -0.043(5) -0.014(4)
C6B 0.128(6) 0.158(11) 0.145(11) 0.000 -0.015(8) 0.000
C7A 0.157(10) 0.125(6) 0.123(9) -0.029(7) -0.044(8) 0.000(6)
C7B 0.140(6) 0.152(6) 0.065(3) 0.007(4) -0.023(4) 0.010(5)
C10A 0.123(7) 0.123(7) 0.120(8) 0.000 0.000 0.000
C9B 0.129(6) 0.129(6) 0.112(9) 0.000 0.000 0.000
C9A 0.132(10) 0.134(9) 0.134(8) 0.000 -0.008(6) 0.000
C10B 0.118(8) 0.118(8) 0.113(9) -0.003(5) 0.003(5) 0.002(7)
O2 0.151(7) 0.151(7) 0.138(9) 0.007(5) -0.007(5) 0.013(7)
C8 0.137(7) 0.137(7) 0.136(9) 0.005(4) -0.005(4) 0.012(6)

loop_
_atom_type_symbol
_atom_type_description
_atom_type_scat_dispersion_real
_atom_type_scat_dispersion_imag
_atom_type_scat_source
C C 0.0033 0.0016 'International Tables Vol C Tables 4.2.6.8 and 6.1.1.4'
H H 0.0000 0.0000 'International Tables Vol C Tables 4.2.6.8 and 6.1.1.4'
O O 0.0106 0.0060 'International Tables Vol C Tables 4.2.6.8 and 6.1.1.4'
S S 0.1246 0.1234 'International Tables Vol C Tables 4.2.6.8 and 6.1.1.4'

loop_
_geom_angle_atom_site_label_1
_geom_angle_atom_site_label_2
_geom_angle_atom_site_label_3
_geom_angle
_geom_angle_site_symmetry_1
_geom_angle_site_symmetry_3
C2 S1 C2 101.34(17) . 14_665
O1 C1 C2 120.67(17) . .
O1 C1 C2 120.67(17) . 12_565
C2 C1 C2 118.7(3) . 12_565
C3 C2 C1 119.8(3) . .
C3 C2 S1 120.1(2) . .
C1 C2 S1 120.0(2) . .
C2 C3 C4 122.0(3) . .
C2 C3 H1 119.0 . .
C4 C3 H1 119.0 . .
C3 C4 C3 117.7(4) . 12_565
C3 C4 C5 121.16(19) . .
C3 C4 C5 121.16(19) 12_565 .
C7A C5 C7A 123.6(18) . 12_565
C7A C5 C4 112.6(8) . .
C7A C5 C4 112.6(8) 12_565 .
C7A C5 C6B 66.7(11) . .
C7A C5 C6B 66.7(11) 12_565 .
C4 C5 C6B 111.4(15) . .
C7A C5 C6A 31.9(9) . 12_565
C7A C5 C6A 103.4(12) 12_565 12_565
C4 C5 C6A 105.9(6) . 12_565
C6B C5 C6A 37.8(6) . 12_565
C7A C5 C6A 103.4(12) . .
C7A C5 C6A 31.9(9) 12_565 .
C4 C5 C6A 105.9(6) . .
C6B C5 C6A 37.8(6) . .
C6A C5 C6A 75.6(11) 12_565 .
C7A C5 C7B 55.5(9) . 12_565
C7A C5 C7B 131.7(10) 12_565 12_565
C4 C5 C7B 109.1(4) . 12_565
C6B C5 C7B 118.2(9) . 12_565
C6A C5 C7B 87.3(7) 12_565 12_565
C6A C5 C7B 144.1(7) . 12_565
C7A C5 C7B 131.7(10) . .
C7A C5 C7B 55.5(9) 12_565 .
C4 C5 C7B 109.1(4) . .
C6B C5 C7B 118.2(9) . .
C6A C5 C7B 144.1(7) 12_565 .
C6A C5 C7B 87.3(7) . .
C7B C5 C7B 88.7(9) 12_565 .
C5 C6A H2 109.5 . .
C5 C6A H3 109.5 . .
H2 C6A H3 109.5 . .
C5 C6A H4 109.5 . .
H2 C6A H4 109.5 . .
H3 C6A H4 109.5 . .
C5 C6B H5 109.5 . .
C5 C6B H6 109.5 . .
H5 C6B H6 109.5 . .
C5 C6B H7 109.5 . .
H5 C6B H7 109.5 . .
H6 C6B H7 109.5 . .
C5 C7A H8 109.5 . .
C5 C7A H9 109.5 . .
H8 C7A H9 109.5 . .
C5 C7A H10 109.5 . .
H8 C7A H10 109.5 . .
H9 C7A H10 109.5 . .
C5 C7B H11 109.5 . .
C5 C7B H12 109.5 . .
H11 C7B H12 109.5 . .
C5 C7B H13 109.5 . .
H11 C7B H13 109.5 . .
H12 C7B H13 109.5 . .
C9A C10A C9A 111(4) 2 .
C9A C10A C9A 71(2) 2 14_665
C9A C10A C9A 71(2) . 14_665
C9A C10A C9A 71(2) 2 13
C9A C10A C9A 71(2) . 13
C9A C10A C9A 111(4) 14_665 13
C8 C9B C8 85.4(9) 11_655 2
C8 C9B C8 85.4(9) 11_655 .
C8 C9B C8 147(3) 2 .
C8 C9B C8 147(3) 11_655 12_565
C8 C9B C8 85.4(9) 2 12_565
C8 C9B C8 85.4(9) . 12_565
C8 C9B C10B 75.2(16) 11_655 .
C8 C9B C10B 48(2) 2 .
C8 C9B C10B 99(3) . .
C8 C9B C10B 75.2(16) 12_565 .
C8 C9B C10B 99(3) 11_655 11_655
C8 C9B C10B 75.2(16) 2 11_655
C8 C9B C10B 75.2(16) . 11_655
C8 C9B C10B 48(2) 12_565 11_655
C10B C9B C10B 35(3) . 11_655
C8 C9B C10B 75.2(16) 11_655 2
C8 C9B C10B 99(3) 2 2
C8 C9B C10B 48(2) . 2
C8 C9B C10B 75.2(16) 12_565 2
C10B C9B C10B 51(5) . 2
C10B C9B C10B 35(3) 11_655 2
C8 C9B C10B 48(2) 11_655 12_565
C8 C9B C10B 75.2(16) 2 12_565
C8 C9B C10B 75.2(16) . 12_565
C8 C9B C10B 99(3) 12_565 12_565
C10B C9B C10B 35(3) . 12_565
C10B C9B C10B 51(5) 11_655 12_565
C10B C9B C10B 35(3) 2 12_565
C8 C9A C8 85.4(11) 12_565 .
C8 C9A C10A 107(3) 12_565 .
C8 C9A C10A 107(3) . .
C8 C9A C9A 112.1(12) 12_565 14_665
C8 C9A C9A 54.3(10) . 14_665
C10A C9A C9A 54.4(10) . 14_665
C8 C9A C9A 54.3(10) 12_565 13
C8 C9A C9A 112.1(12) . 13
C10A C9A C9A 54.4(10) . 13
C9A C9A C9A 90.004(5) 14_665 13
C10B C10B C10B 89.997(10) 11_655 12_565
C10B C10B C8 117.3(11) 11_655 2
C10B C10B C8 117.3(11) 12_565 2
C10B C10B C10B 44.998(8) 11_655 2
C10B C10B C10B 44.999(10) 12_565 2
C8 C10B C10B 130.4(18) 2 2
C10B C10B C9B 72.3(17) 11_655 .
C10B C10B C9B 72.3(17) 12_565 .
C8 C10B C9B 65.9(13) 2 .
C10B C10B C9B 64(2) 2 .
C10B C10B C8 107.8(14) 11_655 11_655
C10B C10B C8 36.4(18) 12_565 11_655
C8 C10B C8 80.9(15) 2 11_655
C10B C10B C8 69.3(18) 2 11_655
C9B C10B C8 52.4(8) . 11_655
C10B C10B C8 36.4(18) 11_655 12_565
C10B C10B C8 107.8(14) 12_565 12_565
C8 C10B C8 80.9(15) 2 12_565
C10B C10B C8 69.3(18) 2 12_565
C9B C10B C8 52.4(8) . 12_565
C8 C10B C8 103.5(15) 11_655 12_565
C10B C8 O2 175(2) 2 .
C10B C8 C9A 37.6(15) 2 14_665
O2 C8 C9A 143.6(12) . 14_665
C10B C8 C9A 37.6(15) 2 .
O2 C8 C9A 143.6(12) . .
C9A C8 C9A 71(2) 14_665 .
C10B C8 C9B 66.1(13) 2 .
O2 C8 C9B 109(2) . .
C9A C8 C9B 81(2) 14_665 .
C9A C8 C9B 81(2) . .
C10B C8 C10B 26(3) 2 11_655
O2 C8 C10B 150(2) . 11_655
C9A C8 C10B 63(3) 14_665 11_655
C9A C8 C10B 29.8(18) . 11_655
C9B C8 C10B 52.5(8) . 11_655
C10B C8 C10B 26(3) 2 12_565
O2 C8 C10B 150(2) . 12_565
C9A C8 C10B 29.8(18) 14_665 12_565
C9A C8 C10B 63(3) . 12_565
C9B C8 C10B 52.5(8) . 12_565
C10B C8 C10B 41(4) 11_655 12_565

loop_
_geom_bond_atom_site_label_1
_geom_bond_atom_site_label_2
_geom_bond_distance
_geom_bond_site_symmetry_2
S1 C2 1.787(3) .
S1 C2 1.787(3) 14_665
O1 C1 1.356(5) .
C1 C2 1.399(3) .
C1 C2 1.399(3) 12_565
C2 C3 1.376(4) .
C3 C4 1.383(4) .
C3 H1 0.9300 .
C4 C3 1.384(4) 12_565
C4 C5 1.549(8) .
C5 C7A 1.545(7) .
C5 C7A 1.545(7) 12_565
C5 C6B 1.550(7) .
C5 C6A 1.574(7) 12_565
C5 C6A 1.574(7) .
C5 C7B 1.575(6) 12_565
C5 C7B 1.575(6) .
C6A H2 0.9600 .
C6A H3 0.9600 .
C6A H4 0.9600 .
C6B H5 0.9600 .
C6B H6 0.9600 .
C6B H7 0.9600 .
C7A H8 0.9600 .
C7A H9 0.9600 .
C7A H10 0.9600 .
C7B H11 0.9600 .
C7B H12 0.9600 .
C7B H13 0.9600 .
C10A C9A 1.513(12) 2
C10A C9A 1.513(12) .
C10A C9A 1.513(12) 14_665
C10A C9A 1.513(12) 13
C9B C8 1.510(12) 11_655
C9B C8 1.510(12) 2
C9B C8 1.510(12) .
C9B C8 1.510(12) 12_565
C9B C10B 1.512(12) .
C9B C10B 1.512(12) 11_655
C9B C10B 1.512(12) 2
C9B C10B 1.512(12) 12_565
C9A C8 1.509(12) 12_565
C9A C8 1.509(12) .
C9A C9A 1.76(5) 14_665
C9A C9A 1.76(5) 13
C10B C10B 0.92(8) 11_655
C10B C10B 0.92(8) 12_565
C10B C8 1.23(6) 2
C10B C10B 1.30(12) 2
C10B C8 1.84(3) 11_655
C10B C8 1.84(3) 12_565
O2 C8 1.352(19) .
C8 C10B 1.23(6) 2
C8 C9A 1.509(12) 14_665
C8 C10B 1.84(3) 11_655
C8 C10B 1.84(3) 12_565

loop_
_geom_torsion_atom_site_label_1
_geom_torsion_atom_site_label_2
_geom_torsion_atom_site_label_3
_geom_torsion_atom_site_label_4
_geom_torsion
_geom_torsion_site_symmetry_1
_geom_torsion_site_symmetry_4
O1 C1 C2 C3 -177.1(3) . .
C2 C1 C2 C3 1.3(5) 12_565 .
O1 C1 C2 S1 4.0(4) . .
C2 C1 C2 S1 -177.51(16) 12_565 .
C2 S1 C2 C3 87.6(3) 14_665 .
C2 S1 C2 C1 -93.5(3) 14_665 .
C1 C2 C3 C4 0.0(5) . .
S1 C2 C3 C4 178.8(3) . .
C2 C3 C4 C3 -1.3(7) . 12_565
C2 C3 C4 C5 177.5(4) . .
C3 C4 C5 C7A 163.3(11) . .
C3 C4 C5 C7A -17.9(13) 12_565 .
C3 C4 C5 C7A 17.9(13) . 12_565
C3 C4 C5 C7A -163.3(11) 12_565 12_565
C3 C4 C5 C6B 90.6(4) . .
C3 C4 C5 C6B -90.6(4) 12_565 .
C3 C4 C5 C6A 130.2(7) . 12_565
C3 C4 C5 C6A -51.0(9) 12_565 12_565
C3 C4 C5 C6A 51.0(9) . .
C3 C4 C5 C6A -130.2(7) 12_565 .
C3 C4 C5 C7B -137.1(5) . 12_565
C3 C4 C5 C7B 41.7(8) 12_565 12_565
C3 C4 C5 C7B -41.7(8) . .
C3 C4 C5 C7B 137.1(5) 12_565 .
C9A C10A C9A C8 -45.1(12) 2 12_565
C9A C10A C9A C8 -105.5(6) 14_665 12_565
C9A C10A C9A C8 15(2) 13 12_565
C9A C10A C9A C8 45.1(12) 2 .
C9A C10A C9A C8 -15(2) 14_665 .
C9A C10A C9A C8 105.5(6) 13 .
C9A C10A C9A C9A 60.4(12) 2 14_665
C9A C10A C9A C9A 121(2) 13 14_665
C9A C10A C9A C9A -60.4(13) 2 13
C9A C10A C9A C9A -121(2) 14_665 13
C8 C9B C10B C10B -130.7(7) 11_655 11_655
C8 C9B C10B C10B 132.1(6) 2 11_655
C8 C9B C10B C10B -47.9(6) . 11_655
C8 C9B C10B C10B 34.8(12) 12_565 11_655
C10B C9B C10B C10B -47.9(6) 2 11_655
C10B C9B C10B C10B -95.9(12) 12_565 11_655
C8 C9B C10B C10B -34.8(12) 11_655 12_565
C8 C9B C10B C10B -132.1(6) 2 12_565
C8 C9B C10B C10B 47.9(6) . 12_565
C8 C9B C10B C10B 130.7(7) 12_565 12_565
C10B C9B C10B C10B 95.9(12) 11_655 12_565
C10B C9B C10B C10B 47.9(6) 2 12_565
C8 C9B C10B C8 97.3(8) 11_655 2
C8 C9B C10B C8 180.003(9) . 2
C8 C9B C10B C8 -97.3(8) 12_565 2
C10B C9B C10B C8 -132.1(6) 11_655 2
C10B C9B C10B C8 180.001(10) 2 2
C10B C9B C10B C8 132.1(6) 12_565 2
C8 C9B C10B C10B -82.7(8) 11_655 2
C8 C9B C10B C10B 179.999(14) 2 2
C8 C9B C10B C10B 0.002(15) . 2
C8 C9B C10B C10B 82.7(8) 12_565 2
C10B C9B C10B C10B 47.9(6) 11_655 2
C10B C9B C10B C10B -47.9(6) 12_565 2
C8 C9B C10B C8 -97.3(8) 2 11_655
C8 C9B C10B C8 82.7(8) . 11_655
C8 C9B C10B C8 165.5(16) 12_565 11_655
C10B C9B C10B C8 130.7(7) 11_655 11_655
C10B C9B C10B C8 82.7(8) 2 11_655
C10B C9B C10B C8 34.8(12) 12_565 11_655
C8 C9B C10B C8 -165.5(16) 11_655 12_565
C8 C9B C10B C8 97.3(8) 2 12_565
C8 C9B C10B C8 -82.7(8) . 12_565
C10B C9B C10B C8 -34.8(12) 11_655 12_565
C10B C9B C10B C8 -82.7(8) 2 12_565
C10B C9B C10B C8 -130.7(7) 12_565 12_565
C8 C9A C8 C10B 100(4) 12_565 2
C10A C9A C8 C10B -6(3) . 2
C9A C9A C8 C10B -21(4) 14_665 2
C9A C9A C8 C10B 52(3) 13 2
C8 C9A C8 O2 -72(3) 12_565 .
C10A C9A C8 O2 -178(3) . .
C9A C9A C8 O2 167(3) 14_665 .
C9A C9A C8 O2 -120(3) 13 .
C8 C9A C8 C9A 121.5(6) 12_565 14_665
C10A C9A C8 C9A 15(2) . 14_665
C9A C9A C8 C9A 73.1(6) 13 14_665
C8 C9A C8 C9B 38.0(19) 12_565 .
C10A C9A C8 C9B -68.2(16) . .
C9A C9A C8 C9B -83.5(15) 14_665 .
C9A C9A C8 C9B -10.4(10) 13 .
C8 C9A C8 C10B 54(4) 12_565 11_655
C10A C9A C8 C10B -53(4) . 11_655
C9A C9A C8 C10B -68(4) 14_665 11_655
C9A C9A C8 C10B 5(4) 13 11_655
C8 C9A C8 C10B 90(2) 12_565 12_565
C10A C9A C8 C10B -15.9(15) . 12_565
C9A C9A C8 C10B -31.2(16) 14_665 12_565
C9A C9A C8 C10B 41.9(11) 13 12_565
C8 C9B C8 C10B 74.2(15) 11_655 2
C8 C9B C8 C10B -0.006(19) 2 2
C8 C9B C8 C10B -74.2(15) 12_565 2
C10B C9B C8 C10B -0.002(14) . 2
C10B C9B C8 C10B -26(2) 11_655 2
C10B C9B C8 C10B 26(2) 12_565 2
C8 C9B C8 O2 -105.8(15) 11_655 .
C8 C9B C8 O2 179.995(16) 2 .
C8 C9B C8 O2 105.8(15) 12_565 .
C10B C9B C8 O2 179.999(9) . .
C10B C9B C8 O2 154(2) 11_655 .
C10B C9B C8 O2 180.001(11) 2 .
C10B C9B C8 O2 -154(2) 12_565 .
C8 C9B C8 C9A 38.0(18) 11_655 14_665
C8 C9B C8 C9A -36.2(9) 2 14_665
C8 C9B C8 C9A -110.4(16) 12_565 14_665
C10B C9B C8 C9A -36.2(9) . 14_665
C10B C9B C8 C9A -63(3) 11_655 14_665
C10B C9B C8 C9A -36.2(9) 2 14_665
C10B C9B C8 C9A -10(2) 12_565 14_665
C8 C9B C8 C9A 110.3(16) 11_655 .
C8 C9B C8 C9A 36.2(9) 2 .
C8 C9B C8 C9A -38.0(18) 12_565 .
C10B C9B C8 C9A 36.2(9) . .
C10B C9B C8 C9A 10(2) 11_655 .
C10B C9B C8 C9A 36.2(9) 2 .
C10B C9B C8 C9A 63(3) 12_565 .
C8 C9B C8 C10B 101(3) 11_655 11_655
C8 C9B C8 C10B 26(2) 2 11_655
C8 C9B C8 C10B -48(3) 12_565 11_655
C10B C9B C8 C10B 26(2) . 11_655
C10B C9B C8 C10B 26(2) 2 11_655
C10B C9B C8 C10B 53(5) 12_565 11_655
C8 C9B C8 C10B 48(3) 11_655 12_565
C8 C9B C8 C10B -26(2) 2 12_565
C8 C9B C8 C10B -101(3) 12_565 12_565
C10B C9B C8 C10B -26(2) . 12_565
C10B C9B C8 C10B -53(5) 11_655 12_565
C10B C9B C8 C10B -26(2) 2 12_565
